data_4307431
loop_
_publ_author_name
'Takuya Shiga'
'Nobuhiro Ito'
'Akiko Hidaka'
'Hisashi \=Okawa'
'Susumu Kitagawa'
'Masaaki Ohba'

_publ_contact_author_address
;Department of Synthetic Chemistry and Biological Chemistry,
Graduate School of Engineering,
Kyoto University,
Katsura, Nishikyo-ku, Kyoto 615-8510, Japan
;
_publ_contact_author_email ohba@sbchem.kyoto-u.ac.jp
_publ_contact_author_fax +81-75-383-2732
_publ_contact_author_name 'Masaaki Ohba'
_publ_contact_author_phone +81-75-383-2807
_publ_section_title
;
Series of Trinuclear NiIILnIIINiII Complexes Derived from
2,6-Di(acetoacetyl)pyridine: Synthesis, Structure, and Magnetism
;
_journal_name_full 'Inorganic Chemistry'
_journal_page_first 3492
_journal_page_last 3501
_journal_paper_doi 10.1021/ic0619153
_journal_volume 46
_journal_year 2007
_chemical_formula_sum 'C31 H42 N5 Nd Ni2 O22'
_chemical_formula_weight 1098.33
_space_group_IT_number 2
_symmetry_cell_setting triclinic
_symmetry_Int_Tables_number 2
_symmetry_space_group_name_Hall '-P 1'
_symmetry_space_group_name_H-M 'P -1'
_cell_angle_alpha 92.480(3)
_cell_angle_beta 104.616(3)
_cell_angle_gamma 91.396(4)
_cell_formula_units_Z 1
_cell_length_a 7.8223(6)
_cell_length_b 9.3897(8)
_cell_length_c 14.454(1)
_cell_measurement_reflns_used 5671
_cell_measurement_temperature 183.2
_cell_measurement_theta_max 27.4
_cell_measurement_theta_min 1.5
_cell_volume 1025.63(14)
_computing_cell_refinement PROCESS-AUTO
_computing_data_collection PROCESS-AUTO
_computing_data_reduction 'teXsan Ver. 1.11'
_computing_publication_material 'teXsan Ver. 1.11'
_computing_structure_refinement 'teXsan Ver. 1.10'
_computing_structure_solution DirectMethod
_diffrn_detector_area_resol_mean 5.00
_diffrn_measured_fraction_theta_full 0.9846
_diffrn_measured_fraction_theta_max 0.9846
_diffrn_measurement_device_type 'Rigaku RAXIS-RAPID Imaging Plate'
_diffrn_measurement_method \w
_diffrn_radiation_type 'Mo K\a'
_diffrn_radiation_wavelength 0.7107
_diffrn_reflns_av_R_equivalents 0.038
_diffrn_reflns_limit_h_max 10
_diffrn_reflns_limit_h_min -10
_diffrn_reflns_limit_k_max 12
_diffrn_reflns_limit_k_min -12
_diffrn_reflns_limit_l_max 18
_diffrn_reflns_limit_l_min -18
_diffrn_reflns_number 9508
_diffrn_reflns_theta_full 27.46
_diffrn_reflns_theta_max 27.46
_exptl_absorpt_coefficient_mu 2.245
_exptl_absorpt_correction_type none
_exptl_crystal_colour green
_exptl_crystal_density_diffrn 1.778
_exptl_crystal_density_method 'not measured'
_exptl_crystal_description prism
_exptl_crystal_size_max 0.460
_exptl_crystal_size_mid 0.150
_exptl_crystal_size_min 0.130
_refine_diff_density_max 1.41
_refine_diff_density_min -0.81
_refine_ls_extinction_method none
_refine_ls_goodness_of_fit_ref 0.999
_refine_ls_hydrogen_treatment noref
_refine_ls_number_parameters 304
_refine_ls_number_reflns 4592
_refine_ls_R_factor_gt 0.0319
_refine_ls_shift/su_max 0.0007
_refine_ls_structure_factor_coef Fsqd
_refine_ls_weighting_details 'w = 1/[\s^2^(Fo^2^) + (0.07800(Max(Fo^2^,0) + 2Fc^2^)/3)^2^]'
_refine_ls_weighting_scheme calc
_refine_ls_wR_factor_ref 0.0903
_reflns_number_gt 4301
_reflns_number_total 4593
_reflns_threshold_expression F^2^>2.0\s(F^2^)
_cod_data_source_file ic0619153si20061007_020931_04.cif
_cod_data_source_block 4_Ni2Nd_A_[Ni2Nd(L)2(NO3)2(MeOH)4]NO3.MeOH
_cod_depositor_comments
;

  Following atoms were removed leaving only those belonging to
  asymmetric unit:

  O(2*) O -0.1016(3) -0.0691(2) -0.1781(1) 0.0221(5) Uani 1.00 d . . .
  O(3*) O 0.1761(3) -0.1779(2) 0.1085(1) 0.0216(5) Uani 1.00 d . . .
  O(5*) O -0.2358(3) -0.1979(2) -0.0156(2) 0.0373(7) Uani 1.00 d . . .
  O(6*) O -0.2744(3) -0.0098(2) 0.0648(2) 0.0357(6) Uani 1.00 d . . .
  N(1*) N 0.0792(3) -0.2575(2) -0.0718(2) 0.0184(5) Uani 1.00 d . . .
  O(4*) O 0.3890(3) -0.2497(2) 0.2973(2) 0.0380(6) Uani 1.00 d . . .
  Ni(*) Ni -0.24961(5) 0.08749(4) -0.24151(3) 0.02237(10) Uani 1.00 d . . .
  O(9*) O -0.1212(9) 0.4357(9) 0.4369(5) 0.068(2) Uani 0.50 d P . .
  O(13*) O 0.119(2) 0.649(1) 0.4254(7) 0.083(4) Uani 0.50 d P . .
  H(20*) H 0.1083 0.5516 0.4399 0.0971 Uiso 0.50 calc P . .
  O(8*) O 0.038(1) 0.4445(8) 0.5796(5) 0.078(3) Uani 0.50 d P . .
  C(16*) C 0.214(2) 0.729(2) 0.5126(10) 0.076(4) Uani 0.50 d P . .
  O(8*) O 1.038(1) 0.4445(8) 0.5796(5) 0.078(3) Uani 0.50 d P . .
  O(10*) O 0.818(2) 0.302(2) 0.537(1) 0.129(7) Uani 0.50 d P . .
  N(3*) N 0.9081(9) 0.3944(9) 0.5197(5) 0.050(2) Uani 0.50 d P . .
  C(4*) C -0.0773(4) -0.1843(3) -0.2257(2) 0.0217(6) Uani 1.00 d . . .
  C(10*) C 0.2203(4) -0.3049(3) 0.0900(2) 0.0200(6) Uani 1.00 d . . .
  N(2*) N -0.3213(3) -0.1369(3) 0.0369(2) 0.0278(6) Uani 1.00 d . . .
  C(5*) C 0.0335(4) -0.2906(3) -0.1666(2) 0.0214(6) Uani 1.00 d . . .
  C(9*) C 0.1743(4) -0.3498(3) -0.0139(2) 0.0204(6) Uani 1.00 d . . .
  C(12*) C 0.3868(4) -0.3686(3) 0.2543(2) 0.0298(8) Uani 1.00 d . . .
  O(1*) O -0.3212(3) -0.0154(3) -0.3686(2) 0.0343(6) Uani 1.00 d . . .
  O(11*) O -0.4706(3) 0.0019(3) -0.2025(2) 0.0458(7) Uani 1.00 d . . .
  O(12*) O -0.0401(4) 0.1910(3) -0.2810(2) 0.0378(7) Uani 1.00 d . . .
  N(3*) N -0.0919(9) 0.3944(9) 0.5197(5) 0.050(2) Uani 0.50 d P . .
  O(13') O -0.119(2) 0.351(1) 0.5746(7) 0.083(4) Uani 0.50 d P . .
  H(20') H -0.1083 0.4484 0.5601 0.0971 Uiso 0.50 calc P . .
  H(21*) H 0.2733 0.8131 0.5000 0.0973 Uiso 0.50 calc P . .
  H(22*) H 0.3022 0.6724 0.5535 0.0973 Uiso 0.50 calc P . .
  H(23*) H 0.1339 0.7578 0.5508 0.0973 Uiso 0.50 calc P . .
  O(9') O 1.1212(9) 0.5643(9) 0.5631(5) 0.068(2) Uani 0.50 d P . .
  O(9*) O 0.8788(9) 0.4357(9) 0.4369(5) 0.068(2) Uani 0.50 d P . .
  C(3*) C -0.1472(5) -0.2159(4) -0.3220(2) 0.0322(8) Uani 1.00 d . . .
  C(11*) C 0.3068(4) -0.3987(3) 0.1558(2) 0.0263(7) Uani 1.00 d . . .
  O(7*) O -0.4400(3) -0.1994(3) 0.0614(2) 0.0454(8) Uani 1.00 d . . .
  C(6*) C 0.0869(5) -0.4148(3) -0.2059(2) 0.0325(8) Uani 1.00 d . . .
  C(8*) C 0.2331(5) -0.4765(3) -0.0489(2) 0.0309(8) Uani 1.00 d . . .
  C(13*) C 0.4796(6) -0.4859(4) 0.3126(3) 0.0456(10) Uani 1.00 d . . .
  C(2*) C -0.2628(4) -0.1313(4) -0.3887(2) 0.0335(8) Uani 1.00 d . . .
  C(14*) C -0.5438(5) -0.1392(4) -0.2234(4) 0.052(1) Uani 1.00 d . . .
  H(12*) H -0.5129 0.0463 -0.1619 0.0302 Uiso 1.00 calc . . .
  C(15*) C 0.1094(6) 0.1247(5) -0.2980(3) 0.052(1) Uani 1.00 d . . .
  H(16*) H -0.0665 0.2435 -0.3320 0.0302 Uiso 1.00 calc . . .
  O(10*) O -0.182(2) 0.302(2) 0.537(1) 0.129(7) Uani 0.50 d P . .
  C(16') C -0.214(2) 0.271(2) 0.4874(10) 0.076(4) Uani 0.50 d P . .
  N(3') N 1.0919(9) 0.6056(9) 0.4803(5) 0.050(2) Uani 0.50 d P . .
  O(8') O 0.962(1) 0.5555(8) 0.4204(5) 0.078(3) Uani 0.50 d P . .
  H(4*) H -0.1145 -0.3036 -0.3468 0.0388 Uiso 1.00 calc . . .
  H(8*) H 0.3133 -0.4940 0.1322 0.0317 Uiso 1.00 calc . . .
  C(7*) C 0.1881(5) -0.5076(3) -0.1457(2) 0.0373(9) Uani 1.00 d . . .
  H(5*) H 0.0540 -0.4348 -0.2731 0.0393 Uiso 1.00 calc . . .
  H(7*) H 0.3024 -0.5395 -0.0062 0.0371 Uiso 1.00 calc . . .
  H(9*) H 0.4687 -0.5710 0.2732 0.0545 Uiso 1.00 calc . . .
  H(10*) H 0.4269 -0.5016 0.3640 0.0545 Uiso 1.00 calc . . .
  H(11*) H 0.6007 -0.4592 0.3374 0.0545 Uiso 1.00 calc . . .
  C(1*) C -0.3241(8) -0.1906(6) -0.4895(3) 0.069(1) Uani 1.00 d . . .
  H(13*) H -0.4567 -0.2050 -0.1982 0.0625 Uiso 1.00 calc . . .
  H(14*) H -0.6411 -0.1501 -0.1959 0.0625 Uiso 1.00 calc . . .
  H(15*) H -0.5835 -0.1557 -0.2911 0.0625 Uiso 1.00 calc . . .
  H(17*) H 0.0736 0.0543 -0.3489 0.0638 Uiso 1.00 calc . . .
  H(18*) H 0.1863 0.1937 -0.3140 0.0638 Uiso 1.00 calc . . .
  H(19*) H 0.1707 0.0799 -0.2416 0.0638 Uiso 1.00 calc . . .
  H(21') H -0.2733 0.1869 0.5000 0.0973 Uiso 0.50 calc P . .
  H(22') H -0.3022 0.3276 0.4465 0.0973 Uiso 0.50 calc P . .
  H(23') H -0.1339 0.2422 0.4492 0.0973 Uiso 0.50 calc P . .
  O(10') O 1.182(2) 0.698(2) 0.463(1) 0.129(7) Uani 0.50 d P . .
  O(13*) O 1.119(2) 0.649(1) 0.4254(7) 0.083(4) Uani 0.50 d P . .
  C(16*) C 1.214(2) 0.729(2) 0.5126(10) 0.076(4) Uani 0.50 d P . .
  H(20*) H 1.1083 0.5516 0.4399 0.0971 Uiso 0.50 calc P . .
  H(6*) H 0.2259 -0.5928 -0.1711 0.0447 Uiso 1.00 calc . . .
  H(1*) H -0.4485 -0.2032 -0.5058 0.0810 Uiso 1.00 calc . . .
  H(2*) H -0.2902 -0.1248 -0.5307 0.0810 Uiso 1.00 calc . . .
  H(3*) H -0.2707 -0.2786 -0.4951 0.0810 Uiso 1.00 calc . . .
  H(21*) H 1.2733 0.8131 0.5000 0.0973 Uiso 0.50 calc P . .
  H(22*) H 1.3022 0.6724 0.5535 0.0973 Uiso 0.50 calc P . .
  H(23*) H 1.1339 0.7578 0.5508 0.0973 Uiso 0.50 calc P . .

  Andrius Merkys
  2013-11-08
;
_cod_original_cell_volume 1025.6(1)
_cod_original_sg_symbol_H-M 'P -1 '
_cod_original_formula_sum 'C31 H42 N5 Nd O22 Ni2 '
_cod_database_code 4307431

loop_
_symmetry_equiv_pos_as_xyz
x,y,z
-x,-y,-z

loop_
_atom_site_label
_atom_site_type_symbol
_atom_site_fract_x
_atom_site_fract_y
_atom_site_fract_z
_atom_site_U_iso_or_equiv
_atom_site_adp_type
_atom_site_occupancy
_atom_site_calc_flag
_atom_site_refinement_flags
_atom_site_disorder_assembly
_atom_site_disorder_group
Nd Nd 0.0000 0.0000 0.0000 0.01589(6) Uani 1.00 d S . .
Ni Ni 0.24961(5) -0.08749(4) 0.24151(3) 0.02237(10) Uani 1.00 d . . .
O(1) O 0.3212(3) 0.0154(3) 0.3686(2) 0.0343(6) Uani 1.00 d . . .
O(2) O 0.1016(3) 0.0691(2) 0.1781(1) 0.0221(5) Uani 1.00 d . . .
O(3) O -0.1761(3) 0.1779(2) -0.1085(1) 0.0216(5) Uani 1.00 d . . .
O(4) O -0.3890(3) 0.2497(2) -0.2973(2) 0.0380(6) Uani 1.00 d . . .
O(5) O 0.2358(3) 0.1979(2) 0.0156(2) 0.0373(7) Uani 1.00 d . . .
O(6) O 0.2744(3) 0.0098(2) -0.0648(2) 0.0357(6) Uani 1.00 d . . .
O(7) O 0.4400(3) 0.1994(3) -0.0614(2) 0.0454(8) Uani 1.00 d . . .
O(8) O -0.038(1) 0.5555(8) 0.4204(5) 0.078(3) Uani 0.50 d P . .
O(9) O 0.1212(9) 0.5643(9) 0.5631(5) 0.068(2) Uani 0.50 d P . .
O(10) O 0.182(2) 0.698(2) 0.463(1) 0.129(7) Uani 0.50 d P . .
O(11) O 0.4706(3) -0.0019(3) 0.2025(2) 0.0458(7) Uani 1.00 d . . .
O(12) O 0.0401(4) -0.1910(3) 0.2810(2) 0.0378(7) Uani 1.00 d . . .
O(13) O 0.881(2) 0.351(1) 0.5746(7) 0.083(4) Uani 0.50 d P . .
N(1) N -0.0792(3) 0.2575(2) 0.0718(2) 0.0184(5) Uani 1.00 d . . .
N(2) N 0.3213(3) 0.1369(3) -0.0369(2) 0.0278(6) Uani 1.00 d . . .
N(3) N 0.0919(9) 0.6056(9) 0.4803(5) 0.050(2) Uani 0.50 d P . .
C(1) C 0.3241(8) 0.1906(6) 0.4895(3) 0.069(1) Uani 1.00 d . . .
C(2) C 0.2628(4) 0.1313(4) 0.3887(2) 0.0335(8) Uani 1.00 d . . .
C(3) C 0.1472(5) 0.2159(4) 0.3220(2) 0.0322(8) Uani 1.00 d . . .
C(4) C 0.0773(4) 0.1843(3) 0.2257(2) 0.0217(6) Uani 1.00 d . . .
C(5) C -0.0335(4) 0.2906(3) 0.1666(2) 0.0214(6) Uani 1.00 d . . .
C(6) C -0.0869(5) 0.4148(3) 0.2059(2) 0.0325(8) Uani 1.00 d . . .
C(7) C -0.1882(5) 0.5076(3) 0.1457(2) 0.0373(9) Uani 1.00 d . . .
C(8) C -0.2331(5) 0.4765(3) 0.0489(2) 0.0309(8) Uani 1.00 d . . .
C(9) C -0.1743(4) 0.3498(3) 0.0139(2) 0.0204(6) Uani 1.00 d . . .
C(10) C -0.2203(4) 0.3049(3) -0.0900(2) 0.0200(6) Uani 1.00 d . . .
C(11) C -0.3068(4) 0.3987(3) -0.1558(2) 0.0263(7) Uani 1.00 d . . .
C(12) C -0.3868(4) 0.3686(3) -0.2543(2) 0.0298(8) Uani 1.00 d . . .
C(13) C -0.4796(6) 0.4859(4) -0.3126(3) 0.0456(10) Uani 1.00 d . . .
C(14) C 0.5438(5) 0.1392(4) 0.2234(4) 0.052(1) Uani 1.00 d . . .
C(15) C -0.1094(6) -0.1247(5) 0.2980(3) 0.052(1) Uani 1.00 d . . .
C(16) C 0.786(2) 0.271(2) 0.4874(10) 0.076(4) Uani 0.50 d P . .
H(1) H 0.4485 0.2032 0.5058 0.0810 Uiso 1.00 calc . . .
H(2) H 0.2902 0.1248 0.5307 0.0810 Uiso 1.00 calc . . .
H(3) H 0.2707 0.2786 0.4951 0.0810 Uiso 1.00 calc . . .
H(4) H 0.1145 0.3036 0.3468 0.0388 Uiso 1.00 calc . . .
H(5) H -0.0540 0.4348 0.2731 0.0393 Uiso 1.00 calc . . .
H(6) H -0.2259 0.5928 0.1711 0.0447 Uiso 1.00 calc . . .
H(7) H -0.3024 0.5395 0.0062 0.0371 Uiso 1.00 calc . . .
H(8) H -0.3133 0.4940 -0.1322 0.0317 Uiso 1.00 calc . . .
H(9) H -0.4687 0.5710 -0.2732 0.0545 Uiso 1.00 calc . . .
H(10) H -0.4269 0.5016 -0.3640 0.0545 Uiso 1.00 calc . . .
H(11) H -0.6007 0.4592 -0.3374 0.0545 Uiso 1.00 calc . . .
H(12) H 0.5129 -0.0463 0.1619 0.0302 Uiso 1.00 calc . . .
H(13) H 0.4567 0.2050 0.1982 0.0625 Uiso 1.00 calc . . .
H(14) H 0.6411 0.1501 0.1959 0.0625 Uiso 1.00 calc . . .
H(15) H 0.5835 0.1557 0.2911 0.0625 Uiso 1.00 calc . . .
H(16) H 0.0665 -0.2435 0.3320 0.0302 Uiso 1.00 calc . . .
H(17) H -0.0736 -0.0543 0.3489 0.0638 Uiso 1.00 calc . . .
H(18) H -0.1863 -0.1937 0.3140 0.0638 Uiso 1.00 calc . . .
H(19) H -0.1707 -0.0799 0.2416 0.0638 Uiso 1.00 calc . . .
H(20) H 0.8917 0.4484 0.5601 0.0971 Uiso 0.50 calc P . .
H(21) H 0.7267 0.1869 0.5000 0.0973 Uiso 0.50 calc P . .
H(22) H 0.6978 0.3276 0.4465 0.0973 Uiso 0.50 calc P . .
H(23) H 0.8661 0.2422 0.4492 0.0973 Uiso 0.50 calc P . .

loop_
_atom_site_aniso_label
_atom_site_aniso_U_11
_atom_site_aniso_U_22
_atom_site_aniso_U_33
_atom_site_aniso_U_12
_atom_site_aniso_U_13
_atom_site_aniso_U_23
Nd 0.0207(1) 0.0127(1) 0.0161(1) -0.00030(7) 0.00812(7) 0.00110(7)
Ni 0.0283(2) 0.0192(2) 0.0183(2) 0.0041(1) 0.0034(2) -0.0002(1)
O(1) 0.043(1) 0.033(1) 0.023(1) 0.0115(10) -0.0014(9) -0.0024(9)
O(2) 0.0315(10) 0.0167(9) 0.0184(9) 0.0050(7) 0.0069(8) -0.0007(7)
O(3) 0.0305(10) 0.0158(9) 0.0190(9) 0.0038(7) 0.0069(8) 0.0018(7)
O(4) 0.051(1) 0.026(1) 0.029(1) 0.0133(10) -0.006(1) -0.0018(9)
O(5) 0.041(1) 0.024(1) 0.057(2) -0.0072(9) 0.032(1) -0.008(1)
O(6) 0.040(1) 0.026(1) 0.048(1) -0.0066(9) 0.027(1) -0.008(1)
O(7) 0.039(1) 0.039(1) 0.070(2) -0.010(1) 0.035(1) 0.006(1)
O(8) 0.127(7) 0.063(5) 0.041(4) -0.010(4) 0.017(4) -0.003(3)
O(9) 0.070(4) 0.093(5) 0.041(3) 0.010(4) 0.009(3) 0.035(3)
O(10) 0.080(8) 0.20(2) 0.09(1) -0.053(9) -0.018(8) 0.11(1)
O(11) 0.042(1) 0.033(1) 0.070(2) -0.009(1) 0.032(1) -0.022(1)
O(12) 0.051(1) 0.037(1) 0.029(1) -0.003(1) 0.017(1) 0.008(1)
O(13) 0.118(10) 0.083(6) 0.043(5) -0.017(6) 0.006(5) 0.038(4)
N(1) 0.022(1) 0.016(1) 0.020(1) 0.0011(8) 0.0087(9) 0.0009(9)
N(2) 0.026(1) 0.027(1) 0.033(1) 0.0009(10) 0.013(1) 0.007(1)
N(3) 0.048(4) 0.066(5) 0.042(4) 0.018(3) 0.017(3) 0.022(4)
C(1) 0.101(4) 0.069(3) 0.024(2) 0.043(3) -0.010(2) -0.016(2)
C(2) 0.039(2) 0.038(2) 0.021(1) 0.009(1) 0.003(1) -0.005(1)
C(3) 0.042(2) 0.031(2) 0.021(1) 0.012(1) 0.005(1) -0.006(1)
C(4) 0.026(1) 0.021(1) 0.020(1) 0.0014(10) 0.008(1) 0.000(1)
C(5) 0.028(1) 0.016(1) 0.021(1) 0.0004(10) 0.008(1) -0.001(1)
C(6) 0.047(2) 0.028(2) 0.024(1) 0.012(1) 0.010(1) -0.005(1)
C(7) 0.059(2) 0.022(1) 0.031(2) 0.015(1) 0.011(2) -0.005(1)
C(8) 0.045(2) 0.017(1) 0.030(2) 0.009(1) 0.007(1) 0.000(1)
C(9) 0.028(1) 0.013(1) 0.023(1) -0.0019(9) 0.010(1) 0.0017(10)
C(10) 0.026(1) 0.015(1) 0.022(1) -0.0008(9) 0.010(1) 0.0014(10)
C(11) 0.036(1) 0.018(1) 0.026(1) 0.002(1) 0.008(1) 0.004(1)
C(12) 0.037(2) 0.024(1) 0.027(2) 0.006(1) 0.002(1) 0.006(1)
C(13) 0.067(2) 0.029(2) 0.032(2) 0.018(2) -0.005(2) 0.006(1)
C(14) 0.046(2) 0.038(2) 0.075(3) -0.014(2) 0.028(2) -0.021(2)
C(15) 0.049(2) 0.064(3) 0.050(2) -0.003(2) 0.022(2) 0.013(2)
C(16) 0.075(8) 0.084(8) 0.056(8) -0.023(6) -0.009(7) 0.037(7)

loop_
_atom_type_symbol
_atom_type_description
_atom_type_scat_dispersion_real
_atom_type_scat_dispersion_imag
_atom_type_scat_source
C C 0.003 0.002
;International Tables for Crystallography
(1992, Vol. C, Tables 4.2.6.8 and 6.1.1.1)
;
H H 0.000 0.000
;International Tables for Crystallography
(1992, Vol. C, Table 6.1.1.2)
;
N N 0.006 0.003
;International Tables for Crystallography
(1992, Vol. C, Tables 4.2.6.8 and 6.1.1.1)
;
Nd Nd -0.194 3.018
;International Tables for Crystallography
(1992, Vol. C, Tables 4.2.6.8 and 6.1.1.1)
;
Ni Ni 0.339 1.112
;International Tables for Crystallography
(1992, Vol. C, Tables 4.2.6.8 and 6.1.1.1)
;
O O 0.011 0.006
;International Tables for Crystallography
(1992, Vol. C, Tables 4.2.6.8 and 6.1.1.1)
;

loop_
_geom_angle_atom_site_label_1
_geom_angle_atom_site_label_2
_geom_angle_atom_site_label_3
_geom_angle
_geom_angle_site_symmetry_1
_geom_angle_site_symmetry_2
_geom_angle_site_symmetry_3
_geom_angle_publ_flag
O(2) Nd O(2) 180.0 . . 2_555 yes
O(2) Nd O(3) 117.71(7) . . . yes
O(2) Nd O(3) 62.29(7) . . 2_555 yes
O(2) Nd O(5) 74.53(8) . . . yes
O(2) Nd O(5) 105.47(8) . . 2_555 yes
O(2) Nd O(6) 106.77(8) . . . yes
O(2) Nd O(6) 73.23(8) . . 2_555 yes
O(2) Nd N(1) 58.82(7) . . . yes
O(2) Nd N(1) 121.18(7) . . 2_555 yes
O(2) Nd O(3) 62.29(7) 2_555 . . yes
O(2) Nd O(3) 117.71(7) 2_555 . 2_555 yes
O(2) Nd O(5) 105.47(8) 2_555 . . yes
O(2) Nd O(5) 74.53(8) 2_555 . 2_555 yes
O(2) Nd O(6) 73.23(8) 2_555 . . yes
O(2) Nd O(6) 106.77(8) 2_555 . 2_555 yes
O(2) Nd N(1) 121.18(7) 2_555 . . yes
O(2) Nd N(1) 58.82(7) 2_555 . 2_555 yes
O(3) Nd O(3) 180.0 . . 2_555 yes
O(3) Nd O(5) 80.04(8) . . . yes
O(3) Nd O(5) 99.96(8) . . 2_555 yes
O(3) Nd O(6) 97.30(8) . . . yes
O(3) Nd O(6) 82.70(8) . . 2_555 yes
O(3) Nd N(1) 58.89(7) . . . yes
O(3) Nd N(1) 121.11(7) . . 2_555 yes
O(3) Nd O(5) 99.96(8) 2_555 . . yes
O(3) Nd O(5) 80.04(8) 2_555 . 2_555 yes
O(3) Nd O(6) 82.70(8) 2_555 . . yes
O(3) Nd O(6) 97.30(8) 2_555 . 2_555 yes
O(3) Nd N(1) 121.11(7) 2_555 . . yes
O(3) Nd N(1) 58.89(7) 2_555 . 2_555 yes
O(5) Nd O(5) 180.0 . . 2_555 yes
O(5) Nd O(6) 49.67(7) . . . yes
O(5) Nd O(6) 130.33(7) . . 2_555 yes
O(5) Nd N(1) 64.97(7) . . . yes
O(5) Nd N(1) 115.03(7) . . 2_555 yes
O(5) Nd O(6) 130.33(7) 2_555 . . yes
O(5) Nd O(6) 49.67(7) 2_555 . 2_555 yes
O(5) Nd N(1) 115.03(7) 2_555 . . yes
O(5) Nd N(1) 64.97(7) 2_555 . 2_555 yes
O(6) Nd O(6) 180.0 . . 2_555 yes
O(6) Nd N(1) 113.81(7) . . . yes
O(6) Nd N(1) 66.19(7) . . 2_555 yes
O(6) Nd N(1) 66.19(7) 2_555 . . yes
O(6) Nd N(1) 113.81(7) 2_555 . 2_555 yes
N(1) Nd N(1) 180.0 . . 2_555 yes
O(1) Ni O(2) 94.57(9) . . . yes
O(1) Ni O(3) 175.83(9) . . 2_555 yes
O(1) Ni O(4) 88.77(9) . . 2_555 yes
O(1) Ni O(11) 91.4(1) . . . yes
O(1) Ni O(12) 90.3(1) . . . yes
O(2) Ni O(3) 81.84(8) . . 2_555 yes
O(2) Ni O(4) 176.56(9) . . 2_555 yes
O(2) Ni O(11) 90.5(1) . . . yes
O(2) Ni O(12) 94.22(9) . . . yes
O(3) Ni O(4) 94.85(9) 2_555 . 2_555 yes
O(3) Ni O(11) 86.49(10) 2_555 . . yes
O(3) Ni O(12) 92.05(9) 2_555 . . yes
O(4) Ni O(11) 90.2(1) 2_555 . . yes
O(4) Ni O(12) 84.9(1) 2_555 . . yes
O(11) Ni O(12) 174.8(1) . . . yes
Ni O(1) C(2) 124.6(2) . . . yes
Nd O(2) Ni 107.57(8) . . . yes
Nd O(2) C(4) 130.5(2) . . . yes
Ni O(2) C(4) 121.9(2) . . . yes
Nd O(3) Ni 108.04(8) . . 2_555 yes
Nd O(3) C(10) 130.7(2) . . . yes
Ni O(3) C(10) 121.3(2) 2_555 . . yes
Ni O(4) C(12) 124.0(2) 2_555 . . yes
Nd O(5) N(2) 96.7(2) . . . yes
Nd O(6) N(2) 96.6(2) . . . yes
O(9) O(8) O(13) 154.3(9) 2_566 . 2_666 yes
O(9) O(8) N(3) 120.2(8) 2_566 . . yes
O(13) O(8) N(3) 41.0(6) 2_666 . . yes
O(8) O(9) N(3) 119.3(8) 2_566 . . yes
O(13) O(10) N(3) 55(1) 2_666 . . yes
O(13) O(10) C(16) 151(2) 2_666 . 2_666 yes
N(3) O(10) C(16) 96(1) . . 2_666 yes
Ni O(11) C(14) 126.9(2) . . . yes
Ni O(12) C(15) 125.5(2) . . . yes
O(8) O(13) O(10) 137(2) 2_666 . 2_666 yes
O(8) O(13) N(3) 55.5(8) 2_666 . 2_666 yes
O(8) O(13) C(16) 123(1) 2_666 . . yes
O(10) O(13) N(3) 84(1) 2_666 . 2_666 yes
O(10) O(13) C(16) 14(1) 2_666 . . yes
N(3) O(13) C(16) 71(1) 2_666 . . yes
Nd N(1) C(5) 121.0(2) . . . yes
Nd N(1) C(9) 120.5(2) . . . yes
C(5) N(1) C(9) 118.3(2) . . . yes
O(5) N(2) O(6) 116.5(2) . . . yes
O(5) N(2) O(7) 121.6(3) . . . yes
O(6) N(2) O(7) 121.9(3) . . . yes
O(8) N(3) O(9) 118.6(8) . . . yes
O(8) N(3) O(10) 121.7(10) . . . yes
O(8) N(3) O(13) 83.5(9) . . 2_666 yes
O(8) N(3) C(16) 146.6(9) . . 2_666 yes
O(9) N(3) O(10) 119(1) . . . yes
O(9) N(3) O(13) 156(1) . . 2_666 yes
O(9) N(3) C(16) 91.2(8) . . 2_666 yes
O(10) N(3) O(13) 40.0(9) . . 2_666 yes
O(10) N(3) C(16) 30.2(9) . . 2_666 yes
O(13) N(3) C(16) 70.0(10) 2_666 . 2_666 yes
O(1) C(2) C(1) 117.7(3) . . . yes
O(1) C(2) C(3) 125.2(3) . . . yes
C(1) C(2) C(3) 117.1(3) . . . yes
C(2) C(3) C(4) 127.2(3) . . . yes
O(2) C(4) C(3) 126.2(3) . . . yes
O(2) C(4) C(5) 114.5(2) . . . yes
C(3) C(4) C(5) 119.2(3) . . . yes
N(1) C(5) C(4) 114.9(2) . . . yes
N(1) C(5) C(6) 122.2(3) . . . yes
C(4) C(5) C(6) 122.9(3) . . . yes
C(5) C(6) C(7) 119.0(3) . . . yes
C(6) C(7) C(8) 119.4(3) . . . yes
C(7) C(8) C(9) 118.8(3) . . . yes
N(1) C(9) C(8) 122.3(3) . . . yes
N(1) C(9) C(10) 115.0(2) . . . yes
C(8) C(9) C(10) 122.7(3) . . . yes
O(3) C(10) C(9) 114.6(2) . . . yes
O(3) C(10) C(11) 126.5(3) . . . yes
C(9) C(10) C(11) 118.9(2) . . . yes
C(10) C(11) C(12) 127.3(3) . . . yes
O(4) C(12) C(11) 124.9(3) . . . yes
O(4) C(12) C(13) 116.6(3) . . . yes
C(11) C(12) C(13) 118.5(3) . . . yes
O(10) C(16) O(13) 14(1) 2_666 . . yes
O(10) C(16) N(3) 52(1) 2_666 . 2_666 yes
O(13) C(16) N(3) 38.9(6) . . 2_666 yes

loop_
_geom_bond_atom_site_label_1
_geom_bond_atom_site_label_2
_geom_bond_distance
_geom_bond_site_symmetry_1
_geom_bond_site_symmetry_2
_geom_bond_publ_flag
Nd O(2) 2.545(2) . . yes
Nd O(2) 2.545(2) . 2_555 yes
Nd O(3) 2.529(2) . . yes
Nd O(3) 2.529(2) . 2_555 yes
Nd O(5) 2.548(2) . . yes
Nd O(5) 2.548(2) . 2_555 yes
Nd O(6) 2.551(2) . . yes
Nd O(6) 2.551(2) . 2_555 yes
Nd N(1) 2.736(2) . . yes
Nd N(1) 2.736(2) . 2_555 yes
Ni O(1) 1.980(2) . . yes
Ni O(2) 2.001(2) . . yes
Ni O(3) 2.006(2) . 2_555 yes
Ni O(4) 1.975(2) . 2_555 yes
Ni O(11) 2.101(3) . . yes
Ni O(12) 2.097(3) . . yes
O(1) C(2) 1.241(4) . . yes
O(2) C(4) 1.301(3) . . yes
O(3) C(10) 1.286(3) . . yes
O(4) C(12) 1.252(4) . . yes
O(5) N(2) 1.261(3) . . yes
O(6) N(2) 1.258(4) . . yes
O(7) N(2) 1.221(3) . . yes
O(8) O(9) 1.35(1) . 2_566 yes
O(8) O(13) 1.48(1) . 2_666 yes
O(8) N(3) 1.23(1) . . yes
O(9) N(3) 1.241(9) . . yes
O(10) O(13) 0.76(2) . 2_666 yes
O(10) N(3) 1.18(1) . . yes
O(10) C(16) 0.74(2) . 2_666 yes
O(11) C(14) 1.420(4) . . yes
O(12) C(15) 1.408(5) . . yes
O(13) N(3) 0.98(1) . 2_666 yes
O(13) C(16) 1.46(2) . . yes
N(1) C(5) 1.346(4) . . yes
N(1) C(9) 1.336(4) . . yes
N(3) C(16) 1.47(2) . 2_666 yes
C(1) C(2) 1.492(5) . . yes
C(2) C(3) 1.428(4) . . yes
C(3) C(4) 1.378(4) . . yes
C(4) C(5) 1.489(4) . . yes
C(5) C(6) 1.394(4) . . yes
C(6) C(7) 1.376(4) . . yes
C(7) C(8) 1.371(5) . . yes
C(8) C(9) 1.405(4) . . yes
C(9) C(10) 1.492(4) . . yes
C(10) C(11) 1.384(4) . . yes
C(11) C(12) 1.416(4) . . yes
C(12) C(13) 1.503(4) . . yes

loop_
_geom_contact_atom_site_label_1
_geom_contact_atom_site_label_2
_geom_contact_distance
_geom_contact_site_symmetry_1
_geom_contact_site_symmetry_2
_geom_contact_publ_flag
Nd O(2) 2.545(2) . . ?
Nd O(2) 2.545(2) . 2_555 ?
Nd O(3) 2.529(2) . . ?
Nd O(3) 2.529(2) . 2_555 ?
Nd O(5) 2.548(2) . . ?
Nd O(5) 2.548(2) . 2_555 ?
Nd O(6) 2.551(2) . . ?
Nd O(6) 2.551(2) . 2_555 ?
Nd N(1) 2.736(2) . . ?
Nd N(1) 2.736(2) . 2_555 ?
O(1) O(10) 3.59(1) . 1_545 ?
O(3) O(7) 3.251(3) . 1_455 ?
O(4) O(10) 3.26(2) . 2_565 ?
O(4) O(13) 3.29(1) . 1_454 ?
O(4) C(1) 3.338(5) . 1_454 ?
O(5) C(8) 3.234(4) . 2_565 ?
O(6) O(11) 3.153(3) . 2_655 ?
O(6) O(7) 3.262(4) . 2_655 ?
O(6) C(14) 3.270(5) . 2_655 ?
O(6) N(2) 3.479(4) . 2_655 ?
O(6) O(6) 3.567(5) . 2_655 ?
O(7) O(11) 2.923(4) . 2_655 ?
O(7) C(10) 2.945(3) . 1_655 ?
O(7) C(9) 3.207(4) . 1_655 ?
O(7) C(11) 3.270(4) . 1_655 ?
O(7) C(8) 3.501(4) . 2_565 ?
O(7) C(7) 3.505(4) . 2_565 ?
O(8) C(16) 2.58(2) . 2_666 ?
O(8) O(13) 3.18(1) . 1_455 ?
O(8) C(6) 3.245(8) . . ?
O(8) C(16) 3.27(2) . 1_455 ?
O(8) O(12) 3.326(8) . 1_565 ?
O(8) C(15) 3.535(9) . 1_565 ?
O(9) O(13) 2.75(1) . 1_455 ?
O(9) C(13) 3.304(8) . 1_656 ?
O(9) C(6) 3.415(8) . 2_566 ?
O(10) O(12) 2.84(1) . 1_565 ?
O(10) C(15) 3.38(1) . 1_565 ?
O(11) N(2) 3.434(4) . 2_655 ?
O(11) C(15) 3.474(5) . 1_655 ?
O(12) O(13) 2.58(1) . 2_656 ?
O(12) C(16) 3.40(1) . 2_656 ?
O(12) N(3) 3.470(8) . 1_545 ?
O(12) C(7) 3.540(4) . 1_545 ?
O(13) C(15) 3.15(1) . 2_656 ?
O(13) N(3) 3.40(1) . 1_655 ?
